data_7023339
loop_
_publ_author_name
'Rotsch, David A.'
'Reinig, Kimberly M.'
'Weis, Eric M.'
'Taylor, Anna B.'
'Barnes, Charles L.'
'Jurisson, Silvia S.'

_publ_section_title
;
 Novel rhenium(III, IV, and V) tetradentate N2O2 Schiff base mononuclear
 and dinuclear complexes.
;
_journal_issue 32
_journal_name_full 'Dalton transactions (Cambridge, England : 2003)'
_journal_page_first 11614
_journal_page_last 11625
_journal_paper_doi 10.1039/c3dt51198g
_journal_volume 42
_journal_year 2013
_chemical_formula_sum 'C37 H33 N3 O2 P Re S'
_chemical_formula_weight 800.89
_space_group_IT_number 15
_symmetry_cell_setting monoclinic
_symmetry_Int_Tables_number 15
_symmetry_space_group_name_Hall '-C 2yc'
_symmetry_space_group_name_H-M 'C 1 2/c 1'
_atom_sites_solution_hydrogens geom
_atom_sites_solution_primary direct
_atom_sites_solution_secondary difmap
_audit_creation_method SHELXL-97
_cell_angle_alpha 90.00
_cell_angle_beta 97.644(2)
_cell_angle_gamma 90.00
_cell_formula_units_Z 8
_cell_length_a 39.067(8)
_cell_length_b 8.7460(18)
_cell_length_c 19.104(4)
_cell_measurement_reflns_used 8352
_cell_measurement_temperature 173(2)
_cell_measurement_theta_max 26.8
_cell_measurement_theta_min 2.3
_cell_volume 6469(2)
_computing_cell_refinement 'APEX2 (Bruker AXS, 2008)'
_computing_data_collection 'APEX2 (Bruker AXS, 2008)'
_computing_data_reduction 'APEX2 (Bruker AXS, 2008)'
_computing_molecular_graphics 'X-SEED, Barbour, 2001'
_computing_publication_material 'CIFTAB (Sheldrick, 1997)'
_computing_structure_refinement 'SHELXL-97 (Sheldrick, 1997)'
_computing_structure_solution 'SHELXS-97 (Sheldrick, 1997)'
_diffrn_ambient_temperature 173(2)
_diffrn_measured_fraction_theta_full 0.995
_diffrn_measured_fraction_theta_max 0.995
_diffrn_measurement_device_type 'Bruker APEXII CCD area detector'
_diffrn_measurement_method 'omega scans'
_diffrn_radiation_monochromator graphite
_diffrn_radiation_type MoK\a
_diffrn_radiation_wavelength 0.71073
_diffrn_reflns_av_R_equivalents 0.0607
_diffrn_reflns_av_sigmaI/netI 0.0543
_diffrn_reflns_limit_h_max 50
_diffrn_reflns_limit_h_min -50
_diffrn_reflns_limit_k_max 11
_diffrn_reflns_limit_k_min -11
_diffrn_reflns_limit_l_max 24
_diffrn_reflns_limit_l_min -24
_diffrn_reflns_number 35970
_diffrn_reflns_theta_full 27.49
_diffrn_reflns_theta_max 27.49
_diffrn_reflns_theta_min 2.10
_diffrn_source 'fine-focus sealed tube'
_diffrn_standards_decay_% 0.0
_exptl_absorpt_coefficient_mu 3.909
_exptl_absorpt_correction_T_max 0.93
_exptl_absorpt_correction_T_min 0.66
_exptl_absorpt_correction_type multi-scan
_exptl_absorpt_process_details
;
 Data were corrected for decay and absorption using the program SADABS 
 (Sheldrick, G. M. (2003). SADABS. Version 2.10. University of
 G\"ottingen, Germany).
;
_exptl_crystal_colour Red
_exptl_crystal_density_diffrn 1.645
_exptl_crystal_density_method 'not measured'
_exptl_crystal_description Plate
_exptl_crystal_F_000 3184
_exptl_crystal_size_max 0.25
_exptl_crystal_size_mid 0.15
_exptl_crystal_size_min 0.02
_refine_diff_density_max 2.331
_refine_diff_density_min -4.120
_refine_diff_density_rms 0.147
_refine_ls_extinction_method none
_refine_ls_goodness_of_fit_ref 1.174
_refine_ls_hydrogen_treatment constr
_refine_ls_matrix_type full
_refine_ls_number_parameters 408
_refine_ls_number_reflns 7390
_refine_ls_number_restraints 0
_refine_ls_restrained_S_all 1.174
_refine_ls_R_factor_all 0.0830
_refine_ls_R_factor_gt 0.0583
_refine_ls_shift/su_max 0.000
_refine_ls_shift/su_mean 0.000
_refine_ls_structure_factor_coef Fsqd
_refine_ls_weighting_details 'calc w=1/[\s^2^(Fo^2^)+(0.0000P)^2^+120.9669P] where P=(Fo^2^+2Fc^2^)/3'
_refine_ls_weighting_scheme calc
_refine_ls_wR_factor_gt 0.1174
_refine_ls_wR_factor_ref 0.1248
_reflns_number_gt 5170
_reflns_number_total 7390
_reflns_threshold_expression >2sigma(I)
_cod_data_source_file c3dt51198g.txt
_cod_data_source_block dar105acn2
_cod_original_sg_symbol_H-M 'C 2/c'
_cod_database_code 7023339

loop_
_symmetry_equiv_pos_as_xyz
'x, y, z'
'-x, y, -z+1/2'
'x+1/2, y+1/2, z'
'-x+1/2, y+1/2, -z+1/2'
'-x, -y, -z'
'x, -y, z-1/2'
'-x+1/2, -y+1/2, -z'
'x+1/2, -y+1/2, z-1/2'

loop_
_atom_site_label
_atom_site_type_symbol
_atom_site_fract_x
_atom_site_fract_y
_atom_site_fract_z
_atom_site_U_iso_or_equiv
_atom_site_adp_type
_atom_site_occupancy
_atom_site_symmetry_multiplicity
_atom_site_calc_flag
_atom_site_refinement_flags
Re1 Re 0.107324(8) 0.00269(4) 0.030434(16) 0.03209(10) Uani 1 1 d .
S1 S 0.02881(7) 0.2511(4) -0.15402(18) 0.0804(11) Uani 1 1 d .
P1 P 0.15425(5) -0.1294(3) 0.10204(10) 0.0278(4) Uani 1 1 d .
O1 O 0.14476(14) 0.0595(7) -0.0286(3) 0.0346(13) Uani 1 1 d .
O2 O 0.11133(13) 0.1837(7) 0.0968(3) 0.0352(13) Uani 1 1 d .
N1 N 0.09289(19) -0.1802(9) -0.0316(4) 0.0434(18) Uani 1 1 d .
N2 N 0.06808(17) -0.0782(9) 0.0805(4) 0.0451(19) Uani 1 1 d .
N3 N 0.0727(2) 0.1346(10) -0.0383(5) 0.055(2) Uani 1 1 d .
C1 C 0.1548(2) -0.0193(10) -0.0812(4) 0.0375(19) Uani 1 1 d .
C2 C 0.1858(2) 0.0273(11) -0.1055(4) 0.046(2) Uani 1 1 d .
H2 H 0.1991 0.1085 -0.0827 0.055 Uiso 1 1 calc R
C3 C 0.1967(3) -0.0460(13) -0.1628(5) 0.059(3) Uani 1 1 d .
H3 H 0.2178 -0.0163 -0.1785 0.070 Uiso 1 1 calc R
C4 C 0.1770(3) -0.1632(12) -0.1980(5) 0.062(3) Uani 1 1 d .
H4 H 0.1842 -0.2094 -0.2386 0.074 Uiso 1 1 calc R
C5 C 0.1476(3) -0.2110(12) -0.1737(5) 0.056(3) Uani 1 1 d .
H5 H 0.1346 -0.2913 -0.1980 0.067 Uiso 1 1 calc R
C6 C 0.1357(3) -0.1458(11) -0.1141(4) 0.045(2) Uani 1 1 d .
C7 C 0.1059(2) -0.2151(11) -0.0891(5) 0.049(2) Uani 1 1 d .
H7 H 0.0947 -0.2943 -0.1175 0.058 Uiso 1 1 calc R
C8 C 0.0596(3) -0.2594(12) -0.0131(6) 0.062(3) Uani 1 1 d .
C9 C 0.0585(3) -0.2370(12) 0.0630(6) 0.059(3) Uani 1 1 d .
H9A H 0.0351 -0.2583 0.0746 0.070 Uiso 1 1 calc R
H9B H 0.0749 -0.3076 0.0907 0.070 Uiso 1 1 calc R
C10 C 0.0522(2) -0.0066(13) 0.1265(5) 0.054(3) Uani 1 1 d .
H10 H 0.0334 -0.0579 0.1430 0.065 Uiso 1 1 calc R
C11 C 0.0604(2) 0.1402(12) 0.1540(5) 0.042(2) Uani 1 1 d .
C12 C 0.0394(2) 0.1991(16) 0.2024(5) 0.062(3) Uani 1 1 d .
H12 H 0.0208 0.1387 0.2141 0.075 Uiso 1 1 calc R
C13 C 0.0449(2) 0.3398(15) 0.2329(5) 0.060(3) Uani 1 1 d .
H13 H 0.0302 0.3776 0.2649 0.072 Uiso 1 1 calc R
C14 C 0.0724(2) 0.4259(14) 0.2157(5) 0.053(3) Uani 1 1 d .
H14 H 0.0766 0.5236 0.2367 0.063 Uiso 1 1 calc R
C15 C 0.0936(2) 0.3747(11) 0.1696(4) 0.040(2) Uani 1 1 d .
H15 H 0.1119 0.4380 0.1585 0.048 Uiso 1 1 calc R
C16 C 0.0888(2) 0.2295(11) 0.1382(4) 0.038(2) Uani 1 1 d .
C17 C 0.0601(3) -0.4305(14) -0.0302(6) 0.073(3) Uani 1 1 d .
H17A H 0.0814 -0.4763 -0.0060 0.109 Uiso 1 1 calc R
H17B H 0.0592 -0.4444 -0.0813 0.109 Uiso 1 1 calc R
H17C H 0.0401 -0.4803 -0.0142 0.109 Uiso 1 1 calc R
C18 C 0.0273(3) -0.1838(14) -0.0553(6) 0.071(3) Uani 1 1 d .
H18A H 0.0064 -0.2352 -0.0441 0.106 Uiso 1 1 calc R
H18B H 0.0285 -0.1930 -0.1060 0.106 Uiso 1 1 calc R
H18C H 0.0264 -0.0755 -0.0425 0.106 Uiso 1 1 calc R
C19 C 0.0547(2) 0.1853(13) -0.0852(6) 0.056(3) Uani 1 1 d .
C20 C 0.19307(17) -0.0141(10) 0.1280(4) 0.0276(16) Uani 1 1 d .
C21 C 0.22210(19) -0.0791(10) 0.1666(4) 0.0330(18) Uani 1 1 d .
H21 H 0.2218 -0.1842 0.1790 0.040 Uiso 1 1 calc R
C22 C 0.25154(18) 0.0068(11) 0.1874(4) 0.0357(18) Uani 1 1 d .
H22 H 0.2711 -0.0390 0.2142 0.043 Uiso 1 1 calc R
C23 C 0.2523(2) 0.1594(11) 0.1690(4) 0.038(2) Uani 1 1 d .
H23 H 0.2725 0.2184 0.1826 0.046 Uiso 1 1 calc R
C24 C 0.2237(2) 0.2262(11) 0.1309(4) 0.041(2) Uani 1 1 d .
H24 H 0.2243 0.3311 0.1182 0.050 Uiso 1 1 calc R
C25 C 0.1939(2) 0.1404(11) 0.1110(4) 0.040(2) Uani 1 1 d .
H25 H 0.1741 0.1876 0.0857 0.048 Uiso 1 1 calc R
C26 C 0.14599(19) -0.2110(9) 0.1859(4) 0.0279(16) Uani 1 1 d .
C27 C 0.1619(2) -0.3413(10) 0.2160(4) 0.0341(18) Uani 1 1 d .
H27 H 0.1775 -0.3966 0.1913 0.041 Uiso 1 1 calc R
C28 C 0.1554(2) -0.3922(10) 0.2821(4) 0.039(2) Uani 1 1 d .
H28 H 0.1666 -0.4808 0.3027 0.047 Uiso 1 1 calc R
C29 C 0.1321(2) -0.3119(11) 0.3179(4) 0.043(2) Uani 1 1 d .
H29 H 0.1272 -0.3467 0.3626 0.051 Uiso 1 1 calc R
C30 C 0.1161(2) -0.1825(11) 0.2884(4) 0.041(2) Uani 1 1 d .
H30 H 0.1001 -0.1288 0.3125 0.049 Uiso 1 1 calc R
C31 C 0.1235(2) -0.1301(11) 0.2233(4) 0.0366(19) Uani 1 1 d .
H31 H 0.1131 -0.0385 0.2040 0.044 Uiso 1 1 calc R
C32 C 0.1703(2) -0.2888(10) 0.0534(4) 0.0316(18) Uani 1 1 d .
C33 C 0.1519(2) -0.4243(10) 0.0458(4) 0.0360(19) Uani 1 1 d .
H33 H 0.1323 -0.4373 0.0699 0.043 Uiso 1 1 calc R
C34 C 0.1615(2) -0.5408(11) 0.0036(4) 0.044(2) Uani 1 1 d .
H34 H 0.1486 -0.6333 -0.0008 0.053 Uiso 1 1 calc R
C35 C 0.1900(2) -0.5227(12) -0.0323(4) 0.047(2) Uani 1 1 d .
H35 H 0.1966 -0.6027 -0.0613 0.057 Uiso 1 1 calc R
C36 C 0.2086(2) -0.3879(11) -0.0257(4) 0.043(2) Uani 1 1 d .
H36 H 0.2280 -0.3751 -0.0503 0.052 Uiso 1 1 calc R
C37 C 0.19893(19) -0.2714(11) 0.0171(4) 0.0351(19) Uani 1 1 d .
H37 H 0.2118 -0.1790 0.0217 0.042 Uiso 1 1 calc R

loop_
_atom_site_aniso_label
_atom_site_aniso_U_11
_atom_site_aniso_U_22
_atom_site_aniso_U_33
_atom_site_aniso_U_23
_atom_site_aniso_U_13
_atom_site_aniso_U_12
Re1 0.02437(14) 0.03614(17) 0.03452(16) 0.00594(16) -0.00066(10) -0.00433(16)
S1 0.0455(15) 0.108(3) 0.083(2) 0.055(2) -0.0089(14) -0.0093(16)
P1 0.0247(9) 0.0340(12) 0.0249(9) 0.0022(8) 0.0040(7) -0.0025(9)
O1 0.042(3) 0.037(3) 0.025(3) -0.001(2) 0.007(2) -0.012(3)
O2 0.029(3) 0.036(3) 0.042(3) 0.001(3) 0.009(2) -0.004(3)
N1 0.040(4) 0.047(5) 0.039(4) 0.001(4) -0.009(3) -0.002(4)
N2 0.027(4) 0.046(5) 0.063(5) 0.016(4) 0.007(3) -0.004(3)
N3 0.036(4) 0.052(5) 0.072(6) 0.017(5) -0.008(4) -0.007(4)
C1 0.060(5) 0.028(5) 0.024(4) 0.005(3) 0.003(3) 0.004(4)
C2 0.063(6) 0.041(6) 0.035(4) 0.004(4) 0.015(4) 0.005(5)
C3 0.080(7) 0.057(7) 0.044(5) 0.009(5) 0.028(5) 0.019(6)
C4 0.109(10) 0.043(6) 0.034(5) -0.003(5) 0.017(6) 0.022(6)
C5 0.085(8) 0.048(6) 0.033(5) -0.009(4) -0.001(5) 0.002(6)
C6 0.065(6) 0.036(5) 0.028(4) 0.000(4) -0.011(4) 0.008(5)
C7 0.053(6) 0.041(6) 0.046(5) 0.002(4) -0.016(4) -0.006(5)
C8 0.059(6) 0.043(6) 0.073(7) 0.011(5) -0.032(5) -0.027(5)
C9 0.048(6) 0.052(7) 0.078(8) 0.008(6) 0.014(5) -0.003(5)
C10 0.021(4) 0.070(7) 0.072(6) 0.021(6) 0.015(4) 0.002(5)
C11 0.028(4) 0.057(6) 0.043(5) 0.008(5) 0.007(4) -0.001(4)
C12 0.024(4) 0.108(10) 0.057(6) 0.011(7) 0.015(4) 0.002(5)
C13 0.035(5) 0.099(10) 0.048(6) -0.010(6) 0.013(4) 0.012(6)
C14 0.040(5) 0.079(8) 0.039(5) -0.017(5) 0.005(4) -0.004(5)
C15 0.038(5) 0.048(6) 0.036(4) -0.005(4) 0.010(4) 0.001(4)
C16 0.023(4) 0.054(6) 0.037(4) 0.007(4) 0.006(3) 0.005(4)
C17 0.071(8) 0.066(8) 0.078(8) -0.015(7) 0.002(6) -0.013(7)
C18 0.046(6) 0.079(9) 0.078(8) -0.003(7) -0.026(5) -0.010(6)
C19 0.032(5) 0.064(7) 0.073(7) 0.032(6) 0.007(5) -0.006(5)
C20 0.022(3) 0.035(5) 0.027(3) -0.003(4) 0.005(3) 0.003(4)
C21 0.032(4) 0.036(5) 0.031(4) 0.001(4) 0.006(3) -0.002(4)
C22 0.023(3) 0.048(5) 0.034(4) 0.000(4) -0.002(3) 0.002(4)
C23 0.029(4) 0.047(6) 0.038(4) -0.010(4) 0.005(3) -0.012(4)
C24 0.037(5) 0.043(5) 0.044(5) 0.000(4) 0.004(4) -0.010(4)
C25 0.034(4) 0.045(6) 0.041(5) 0.001(4) 0.004(4) -0.005(4)
C26 0.027(4) 0.033(4) 0.024(4) 0.003(3) 0.004(3) -0.005(3)
C27 0.028(4) 0.036(5) 0.037(4) 0.001(4) 0.000(3) -0.005(4)
C28 0.043(5) 0.040(5) 0.033(4) 0.011(4) -0.001(4) -0.001(4)
C29 0.048(5) 0.050(6) 0.030(4) 0.011(4) 0.002(4) -0.010(4)
C30 0.037(5) 0.057(6) 0.029(4) -0.005(4) 0.008(4) 0.000(4)
C31 0.036(4) 0.043(5) 0.029(4) 0.004(4) 0.002(3) 0.003(4)
C32 0.031(4) 0.039(5) 0.025(4) 0.002(3) 0.003(3) 0.001(4)
C33 0.042(5) 0.039(5) 0.027(4) 0.002(4) 0.004(3) -0.012(4)
C34 0.055(6) 0.039(5) 0.035(5) -0.002(4) -0.006(4) -0.007(4)
C35 0.050(5) 0.055(7) 0.035(4) -0.011(4) -0.001(4) 0.012(5)
C36 0.040(5) 0.057(6) 0.034(5) -0.008(4) 0.009(4) 0.004(5)
C37 0.025(4) 0.046(5) 0.035(4) -0.003(4) 0.005(3) -0.003(4)

loop_
_atom_type_symbol
_atom_type_description
_atom_type_scat_dispersion_real
_atom_type_scat_dispersion_imag
_atom_type_scat_source
C C 0.0033 0.0016 'International Tables Vol C Tables 4.2.6.8 and 6.1.1.4'
H H 0.0000 0.0000 'International Tables Vol C Tables 4.2.6.8 and 6.1.1.4'
N N 0.0061 0.0033 'International Tables Vol C Tables 4.2.6.8 and 6.1.1.4'
O O 0.0106 0.0060 'International Tables Vol C Tables 4.2.6.8 and 6.1.1.4'
P P 0.1023 0.0942 'International Tables Vol C Tables 4.2.6.8 and 6.1.1.4'
S S 0.1246 0.1234 'International Tables Vol C Tables 4.2.6.8 and 6.1.1.4'
Re Re -1.0185 7.2310 'International Tables Vol C Tables 4.2.6.8 and 6.1.1.4'

loop_
_geom_angle_atom_site_label_1
_geom_angle_atom_site_label_2
_geom_angle_atom_site_label_3
_geom_angle
O2 Re1 O1 99.0(2)
O2 Re1 N1 167.9(3)
O1 Re1 N1 91.9(3)
O2 Re1 N2 88.7(3)
O1 Re1 N2 172.2(3)
N1 Re1 N2 80.3(3)
O2 Re1 N3 87.2(3)
O1 Re1 N3 88.3(3)
N1 Re1 N3 87.8(3)
N2 Re1 N3 91.3(3)
O2 Re1 P1 91.68(16)
O1 Re1 P1 83.29(17)
N1 Re1 P1 94.8(2)
N2 Re1 P1 97.4(2)
N3 Re1 P1 171.2(2)
C26 P1 C32 105.1(4)
C26 P1 C20 102.4(3)
C32 P1 C20 103.2(3)
C26 P1 Re1 118.2(3)
C32 P1 Re1 111.1(2)
C20 P1 Re1 115.2(3)
C1 O1 Re1 127.3(5)
C16 O2 Re1 127.6(5)
C7 N1 C8 121.1(8)
C7 N1 Re1 124.5(7)
C8 N1 Re1 113.3(6)
C10 N2 C9 118.8(8)
C10 N2 Re1 127.2(7)
C9 N2 Re1 114.0(6)
C19 N3 Re1 166.8(10)
O1 C1 C2 117.0(8)
O1 C1 C6 123.2(8)
C2 C1 C6 119.8(8)
C3 C2 C1 119.5(9)
C3 C2 H2 120.2
C1 C2 H2 120.2
C2 C3 C4 120.9(10)
C2 C3 H3 119.5
C4 C3 H3 119.5
C5 C4 C3 119.7(9)
C5 C4 H4 120.1
C3 C4 H4 120.1
C4 C5 C6 122.4(10)
C4 C5 H5 118.8
C6 C5 H5 118.8
C5 C6 C1 117.3(9)
C5 C6 C7 117.7(9)
C1 C6 C7 125.0(8)
N1 C7 C6 126.8(9)
N1 C7 H7 116.6
C6 C7 H7 116.6
C9 C8 C17 110.0(9)
C9 C8 C18 109.2(10)
C17 C8 C18 109.8(8)
C9 C8 N1 107.3(7)
C17 C8 N1 110.6(10)
C18 C8 N1 109.9(8)
N2 C9 C8 108.1(8)
N2 C9 H9A 110.1
C8 C9 H9A 110.1
N2 C9 H9B 110.1
C8 C9 H9B 110.1
H9A C9 H9B 108.4
N2 C10 C11 125.9(8)
N2 C10 H10 117.1
C11 C10 H10 117.1
C10 C11 C12 116.9(9)
C10 C11 C16 124.6(8)
C12 C11 C16 118.5(10)
C13 C12 C11 122.4(10)
C13 C12 H12 118.8
C11 C12 H12 118.8
C12 C13 C14 118.1(9)
C12 C13 H13 121.0
C14 C13 H13 121.0
C15 C14 C13 122.1(10)
C15 C14 H14 119.0
C13 C14 H14 119.0
C14 C15 C16 121.0(9)
C14 C15 H15 119.5
C16 C15 H15 119.5
O2 C16 C15 117.9(8)
O2 C16 C11 124.2(9)
C15 C16 C11 118.0(8)
C8 C17 H17A 109.5
C8 C17 H17B 109.5
H17A C17 H17B 109.5
C8 C17 H17C 109.5
H17A C17 H17C 109.5
H17B C17 H17C 109.5
C8 C18 H18A 109.5
C8 C18 H18B 109.5
H18A C18 H18B 109.5
C8 C18 H18C 109.5
H18A C18 H18C 109.5
H18B C18 H18C 109.5
N3 C19 S1 177.6(12)
C21 C20 C25 118.6(7)
C21 C20 P1 120.4(6)
C25 C20 P1 121.0(6)
C22 C21 C20 121.2(8)
C22 C21 H21 119.4
C20 C21 H21 119.4
C23 C22 C21 119.7(7)
C23 C22 H22 120.2
C21 C22 H22 120.2
C24 C23 C22 120.0(8)
C24 C23 H23 120.0
C22 C23 H23 120.0
C23 C24 C25 120.3(9)
C23 C24 H24 119.9
C25 C24 H24 119.9
C20 C25 C24 120.2(8)
C20 C25 H25 119.9
C24 C25 H25 119.9
C27 C26 C31 119.0(7)
C27 C26 P1 124.3(6)
C31 C26 P1 116.6(6)
C26 C27 C28 120.7(8)
C26 C27 H27 119.7
C28 C27 H27 119.7
C27 C28 C29 119.5(8)
C27 C28 H28 120.2
C29 C28 H28 120.2
C30 C29 C28 120.1(8)
C30 C29 H29 119.9
C28 C29 H29 119.9
C29 C30 C31 120.1(8)
C29 C30 H30 120.0
C31 C30 H30 120.0
C30 C31 C26 120.6(8)
C30 C31 H31 119.7
C26 C31 H31 119.7
C33 C32 C37 118.6(8)
C33 C32 P1 119.7(6)
C37 C32 P1 121.2(7)
C34 C33 C32 121.0(8)
C34 C33 H33 119.5
C32 C33 H33 119.5
C33 C34 C35 120.0(9)
C33 C34 H34 120.0
C35 C34 H34 120.0
C36 C35 C34 119.9(9)
C36 C35 H35 120.1
C34 C35 H35 120.1
C35 C36 C37 119.8(8)
C35 C36 H36 120.1
C37 C36 H36 120.1
C36 C37 C32 120.6(8)
C36 C37 H37 119.7
C32 C37 H37 119.7

loop_
_geom_bond_atom_site_label_1
_geom_bond_atom_site_label_2
_geom_bond_distance
Re1 O2 2.022(6)
Re1 O1 2.024(5)
Re1 N1 2.025(8)
Re1 N2 2.038(7)
Re1 N3 2.100(8)
Re1 P1 2.429(2)
S1 C19 1.652(10)
P1 C26 1.822(7)
P1 C32 1.832(8)
P1 C20 1.833(8)
O1 C1 1.320(9)
O2 C16 1.321(9)
N1 C7 1.307(12)
N1 C8 1.555(12)
N2 C10 1.302(12)
N2 C9 1.464(13)
N3 C19 1.152(11)
C1 C2 1.414(12)
C1 C6 1.432(12)
C2 C3 1.383(12)
C2 H2 0.9500
C3 C4 1.396(15)
C3 H3 0.9500
C4 C5 1.362(15)
C4 H4 0.9500
C5 C6 1.407(13)
C5 H5 0.9500
C6 C7 1.447(13)
C7 H7 0.9500
C8 C9 1.475(15)
C8 C17 1.533(15)
C8 C18 1.552(14)
C9 H9A 0.9900
C9 H9B 0.9900
C10 C11 1.407(14)
C10 H10 0.9500
C11 C12 1.414(13)
C11 C16 1.420(12)
C12 C13 1.365(16)
C12 H12 0.9500
C13 C14 1.388(14)
C13 H13 0.9500
C14 C15 1.362(12)
C14 H14 0.9500
C15 C16 1.406(13)
C15 H15 0.9500
C17 H17A 0.9800
C17 H17B 0.9800
C17 H17C 0.9800
C18 H18A 0.9800
C18 H18B 0.9800
C18 H18C 0.9800
C20 C21 1.389(10)
C20 C25 1.392(12)
C21 C22 1.387(11)
C21 H21 0.9500
C22 C23 1.381(12)
C22 H22 0.9500
C23 C24 1.380(12)
C23 H23 0.9500
C24 C25 1.394(11)
C24 H24 0.9500
C25 H25 0.9500
C26 C27 1.386(11)
C26 C31 1.395(11)
C27 C28 1.396(11)
C27 H27 0.9500
C28 C29 1.398(12)
C28 H28 0.9500
C29 C30 1.375(13)
C29 H29 0.9500
C30 C31 1.392(11)
C30 H30 0.9500
C31 H31 0.9500
C32 C33 1.385(11)
C32 C37 1.400(10)
C33 C34 1.381(12)
C33 H33 0.9500
C34 C35 1.391(13)
C34 H34 0.9500
C35 C36 1.383(13)
C35 H35 0.9500
C36 C37 1.390(12)
C36 H36 0.9500
C37 H37 0.9500

loop_
_geom_torsion_atom_site_label_1
_geom_torsion_atom_site_label_2
_geom_torsion_atom_site_label_3
_geom_torsion_atom_site_label_4
_geom_torsion
O2 Re1 P1 C26 73.4(3)
O1 Re1 P1 C26 172.3(3)
N1 Re1 P1 C26 -96.3(4)
N2 Re1 P1 C26 -15.5(4)
N3 Re1 P1 C26 156.2(17)
O2 Re1 P1 C32 -164.9(3)
O1 Re1 P1 C32 -66.1(3)
N1 Re1 P1 C32 25.3(4)
N2 Re1 P1 C32 106.1(4)
N3 Re1 P1 C32 -82.2(17)
O2 Re1 P1 C20 -48.0(3)
O1 Re1 P1 C20 50.8(3)
N1 Re1 P1 C20 142.2(3)
N2 Re1 P1 C20 -137.0(3)
N3 Re1 P1 C20 34.7(17)
O2 Re1 O1 C1 178.7(6)
N1 Re1 O1 C1 -6.6(7)
N2 Re1 O1 C1 -8(2)
N3 Re1 O1 C1 -94.4(7)
P1 Re1 O1 C1 88.0(6)
O1 Re1 O2 C16 164.0(6)
N1 Re1 O2 C16 10.0(16)
N2 Re1 O2 C16 -15.1(7)
N3 Re1 O2 C16 76.2(7)
P1 Re1 O2 C16 -112.5(6)
O2 Re1 N1 C7 150.1(11)
O1 Re1 N1 C7 -4.2(7)
N2 Re1 N1 C7 175.7(8)
N3 Re1 N1 C7 84.0(8)
P1 Re1 N1 C7 -87.6(7)
O2 Re1 N1 C8 -18.4(16)
O1 Re1 N1 C8 -172.7(6)
N2 Re1 N1 C8 7.1(6)
N3 Re1 N1 C8 -84.5(6)
P1 Re1 N1 C8 103.9(6)
O2 Re1 N2 C10 10.3(8)
O1 Re1 N2 C10 -163.4(17)
N1 Re1 N2 C10 -164.5(8)
N3 Re1 N2 C10 -76.9(8)
P1 Re1 N2 C10 101.8(8)
O2 Re1 N2 C9 -167.1(7)
O1 Re1 N2 C9 19(2)
N1 Re1 N2 C9 18.1(6)
N3 Re1 N2 C9 105.7(7)
P1 Re1 N2 C9 -75.6(6)
O2 Re1 N3 C19 167(3)
O1 Re1 N3 C19 68(3)
N1 Re1 N3 C19 -24(3)
N2 Re1 N3 C19 -104(3)
P1 Re1 N3 C19 84(4)
Re1 O1 C1 C2 -167.9(6)
Re1 O1 C1 C6 12.8(11)
O1 C1 C2 C3 -176.7(8)
C6 C1 C2 C3 2.5(13)
C1 C2 C3 C4 1.5(14)
C2 C3 C4 C5 -3.0(16)
C3 C4 C5 C6 0.4(16)
C4 C5 C6 C1 3.5(14)
C4 C5 C6 C7 -174.3(9)
O1 C1 C6 C5 174.3(8)
C2 C1 C6 C5 -4.9(12)
O1 C1 C6 C7 -8.1(13)
C2 C1 C6 C7 172.6(8)
C8 N1 C7 C6 177.0(8)
Re1 N1 C7 C6 9.3(13)
C5 C6 C7 N1 173.6(9)
C1 C6 C7 N1 -3.9(15)
C7 N1 C8 C9 160.8(9)
Re1 N1 C8 C9 -30.2(10)
C7 N1 C8 C17 40.8(12)
Re1 N1 C8 C17 -150.2(7)
C7 N1 C8 C18 -80.6(12)
Re1 N1 C8 C18 88.4(9)
C10 N2 C9 C8 142.3(9)
Re1 N2 C9 C8 -40.1(10)
C17 C8 C9 N2 163.8(8)
C18 C8 C9 N2 -75.6(10)
N1 C8 C9 N2 43.5(11)
C9 N2 C10 C11 173.6(9)
Re1 N2 C10 C11 -3.7(14)
N2 C10 C11 C12 178.5(9)
N2 C10 C11 C16 -3.6(15)
C10 C11 C12 C13 179.7(10)
C16 C11 C12 C13 1.7(15)
C11 C12 C13 C14 -0.7(16)
C12 C13 C14 C15 0.4(16)
C13 C14 C15 C16 -1.3(15)
Re1 O2 C16 C15 -167.8(6)
Re1 O2 C16 C11 13.6(11)
C14 C15 C16 O2 -176.5(8)
C14 C15 C16 C11 2.2(13)
C10 C11 C16 O2 -1.6(14)
C12 C11 C16 O2 176.3(8)
C10 C11 C16 C15 179.8(8)
C12 C11 C16 C15 -2.4(12)
Re1 N3 C19 S1 15(25)
C26 P1 C20 C21 52.9(7)
C32 P1 C20 C21 -56.1(7)
Re1 P1 C20 C21 -177.4(5)
C26 P1 C20 C25 -125.6(7)
C32 P1 C20 C25 125.4(7)
Re1 P1 C20 C25 4.1(7)
C25 C20 C21 C22 -0.7(11)
P1 C20 C21 C22 -179.2(6)
C20 C21 C22 C23 -0.6(12)
C21 C22 C23 C24 0.9(12)
C22 C23 C24 C25 0.1(13)
C21 C20 C25 C24 1.7(12)
P1 C20 C25 C24 -179.8(6)
C23 C24 C25 C20 -1.4(13)
C32 P1 C26 C27 24.0(7)
C20 P1 C26 C27 -83.5(7)
Re1 P1 C26 C27 148.7(6)
C32 P1 C26 C31 -159.7(6)
C20 P1 C26 C31 92.7(6)
Re1 P1 C26 C31 -35.1(7)
C31 C26 C27 C28 0.7(12)
P1 C26 C27 C28 176.9(6)
C26 C27 C28 C29 0.9(12)
C27 C28 C29 C30 -0.9(13)
C28 C29 C30 C31 -0.8(13)
C29 C30 C31 C26 2.4(13)
C27 C26 C31 C30 -2.4(12)
P1 C26 C31 C30 -178.9(6)
C26 P1 C32 C33 51.5(7)
C20 P1 C32 C33 158.4(6)
Re1 P1 C32 C33 -77.5(7)
C26 P1 C32 C37 -135.7(6)
C20 P1 C32 C37 -28.7(7)
Re1 P1 C32 C37 95.3(6)
C37 C32 C33 C34 0.5(12)
P1 C32 C33 C34 173.5(6)
C32 C33 C34 C35 -0.4(13)
C33 C34 C35 C36 0.0(13)
C34 C35 C36 C37 0.3(13)
C35 C36 C37 C32 -0.2(13)
C33 C32 C37 C36 -0.2(12)
P1 C32 C37 C36 -173.1(6)
